data_4319666
loop_
_publ_author_name
'James E. Redman'
'Neil Feeder'
'Simon J. Teat'
'Jeremy K. M. Sanders'

_publ_contact_author
;
  Jeremy K. M. Sanders
  University Chemical Laboratory
  University of Cambridge
  Lensfield Road
  Cambridge, CB2 1EW
  UK
;
_publ_contact_author_email jkms@cam.ac.uk
_publ_contact_author_fax 44(1223)336017
_publ_contact_author_phone 44(1223)336411
_publ_section_title
;
 Rh(III) Porphyrins as Building Blocks for Porphyrin Coordination Arrays:
 From Dimers to Heterometallic Undecamers
;
_journal_name_full 'Inorganic Chemistry'
_journal_page_first 2486
_journal_page_last 2499
_journal_paper_doi 10.1021/ic001038f
_journal_volume 40
_journal_year 2001
_chemical_formula_moiety 'C66 H81 I N5 O2 Rh'
_chemical_formula_sum 'C66 H81 I N5 O2 Rh'
_chemical_formula_weight 1206.17
_chemical_name_systematic
; 
 ? 
;
_space_group_IT_number 2
_symmetry_cell_setting triclinic
_symmetry_space_group_name_Hall '-P 1'
_symmetry_space_group_name_H-M 'P -1'
_atom_sites_solution_hydrogens geom
_atom_sites_solution_primary direct
_atom_sites_solution_secondary difmap
_audit_creation_method SHELXL-97
_cell_angle_alpha 94.7580(18)
_cell_angle_beta 109.8380(13)
_cell_angle_gamma 90.4860(18)
_cell_formula_units_Z 2
_cell_length_a 12.3970(4)
_cell_length_b 14.8480(3)
_cell_length_c 17.2500(6)
_cell_measurement_reflns_used 13719
_cell_measurement_temperature 220(2)
_cell_measurement_theta_max 25.03
_cell_measurement_theta_min 2.91
_cell_volume 2974.22(16)
_computing_cell_refinement 'HKL Scalepack (Otwinowski & Minor 1997)'
_computing_data_collection
; 
"Collect" data collection software, Nonius B.V., 1998. 
;
_computing_data_reduction
; 
"Collect" data collection software, Nonius B.V., 1998. 
;
_computing_structure_refinement 'SHELXL-97 (Sheldrick, 1997)'
_computing_structure_solution 'SHELXS-97 (Sheldrick, 1990)'
_diffrn_ambient_temperature 220(2)
_diffrn_measured_fraction_theta_full 0.991
_diffrn_measured_fraction_theta_max 0.991
_diffrn_measurement_device_type 'Nonius KappaCCD'
_diffrn_measurement_method CCD
_diffrn_radiation_monochromator graphite
_diffrn_radiation_source 'fine-focus sealed tube'
_diffrn_radiation_type MoK\a
_diffrn_radiation_wavelength 0.71070
_diffrn_reflns_av_R_equivalents 0.0284
_diffrn_reflns_av_sigmaI/netI 0.0590
_diffrn_reflns_limit_h_max 14
_diffrn_reflns_limit_h_min 0
_diffrn_reflns_limit_k_max 17
_diffrn_reflns_limit_k_min -17
_diffrn_reflns_limit_l_max 19
_diffrn_reflns_limit_l_min -20
_diffrn_reflns_number 16463
_diffrn_reflns_theta_full 25.04
_diffrn_reflns_theta_max 25.04
_diffrn_reflns_theta_min 2.92
_exptl_absorpt_coefficient_mu 0.854
_exptl_absorpt_correction_type none
_exptl_crystal_colour red
_exptl_crystal_density_diffrn 1.347
_exptl_crystal_density_method 'not measured'
_exptl_crystal_description block
_exptl_crystal_F_000 1252
_exptl_crystal_size_max 0.16
_exptl_crystal_size_mid 0.13
_exptl_crystal_size_min 0.12
_refine_diff_density_max 0.930
_refine_diff_density_min -0.752
_refine_diff_density_rms 0.097
_refine_ls_extinction_method none
_refine_ls_goodness_of_fit_ref 1.075
_refine_ls_hydrogen_treatment mixed
_refine_ls_matrix_type full
_refine_ls_number_parameters 680
_refine_ls_number_reflns 10433
_refine_ls_number_restraints 34
_refine_ls_restrained_S_all 1.081
_refine_ls_R_factor_all 0.0557
_refine_ls_R_factor_gt 0.0397
_refine_ls_shift/su_max 0.676
_refine_ls_shift/su_mean 0.014
_refine_ls_structure_factor_coef Fsqd
_refine_ls_weighting_details 'calc w=1/[\s^2^(Fo^2^)+(0.0493P)^2^+2.6175P] where P=(Fo^2^+2Fc^2^)/3'
_refine_ls_weighting_scheme calc
_refine_ls_wR_factor_gt 0.0984
_refine_ls_wR_factor_ref 0.1113
_reflns_number_gt 8429
_reflns_number_total 10433
_reflns_threshold_expression >2sigma(I)
_cod_data_source_file ic001038f_08.cif
_cod_data_source_block js0017
_cod_depositor_comments
;
The following automatic conversions were performed:

'_symmetry_cell_setting' value 'Triclinic' changed to 'triclinic'
according to the built-in table from CIF Core dictionary named
'cif_core.dic' version 2.4.1 from 2010-06-29.

Automatic conversion script
Id: cif_fix_values 1646 2011-03-28 12:23:43Z adriana 
;
_cod_original_cell_volume 2974.22(15)
_cod_database_code 4319666

loop_
_symmetry_equiv_pos_as_xyz
'x, y, z'
'-x, -y, -z'

loop_
_atom_site_label
_atom_site_type_symbol
_atom_site_fract_x
_atom_site_fract_y
_atom_site_fract_z
_atom_site_U_iso_or_equiv
_atom_site_adp_type
_atom_site_occupancy
_atom_site_symmetry_multiplicity
_atom_site_calc_flag
_atom_site_refinement_flags
_atom_site_disorder_assembly
_atom_site_disorder_group
I1 I 0.33458(2) 0.275286(16) 0.343214(15) 0.03285(10) Uani 1 1 d . . .
Rh1 Rh 0.38279(2) 0.389065(17) 0.249276(16) 0.02120(9) Uani 1 1 d . . .
O1 O 0.4066(4) 0.6487(3) -0.0673(3) 0.0824(13) Uani 1 1 d . . .
H100 H 0.4210 0.6877 -0.0946 0.124 Uiso 1 1 calc R . .
O2 O 0.5463(4) 0.7232(3) 0.0367(3) 0.0842(13) Uani 1 1 d . . .
N1 N 0.4464(2) 0.28385(18) 0.19586(18) 0.0248(7) Uani 1 1 d . . .
N2 N 0.5467(3) 0.41444(19) 0.33084(18) 0.0253(7) Uani 1 1 d . . .
N3 N 0.3209(2) 0.49559(18) 0.30190(18) 0.0237(7) Uani 1 1 d . . .
N4 N 0.2197(2) 0.36446(18) 0.16777(18) 0.0234(7) Uani 1 1 d . . .
N5 N 0.4147(3) 0.47764(19) 0.16895(19) 0.0266(7) Uani 1 1 d . . .
C1 C 0.2610(3) 0.2266(2) 0.0970(2) 0.0286(8) Uani 1 1 d . . .
H1 H 0.2261 0.1789 0.0565 0.034 Uiso 1 1 calc R . .
C2 C 0.3783(3) 0.2236(2) 0.1337(2) 0.0266(8) Uani 1 1 d . . .
C3 C 0.4475(3) 0.1555(2) 0.1119(2) 0.0282(8) Uani 1 1 d . . .
C4 C 0.5581(3) 0.1749(2) 0.1606(2) 0.0284(8) Uani 1 1 d . . .
C5 C 0.5574(3) 0.2557(2) 0.2155(2) 0.0247(8) Uani 1 1 d . . .
C6 C 0.6517(3) 0.2979(2) 0.2794(2) 0.0250(8) Uani 1 1 d . . .
C7 C 0.6465(3) 0.3719(2) 0.3331(2) 0.0259(8) Uani 1 1 d . . .
C8 C 0.7425(3) 0.4175(3) 0.4016(2) 0.0325(9) Uani 1 1 d . . .
C9 C 0.6985(3) 0.4850(2) 0.4376(2) 0.0289(9) Uani 1 1 d . . .
C10 C 0.5763(3) 0.4825(2) 0.3944(2) 0.0273(8) Uani 1 1 d . . .
C11 C 0.5018(3) 0.5427(2) 0.4123(2) 0.0284(8) Uani 1 1 d . . .
H11 H 0.5342 0.5838 0.4593 0.034 Uiso 1 1 calc R . .
C12 C 0.3868(3) 0.5505(2) 0.3705(2) 0.0248(8) Uani 1 1 d . . .
C13 C 0.3184(3) 0.6207(2) 0.3902(2) 0.0266(8) Uani 1 1 d . B .
C14 C 0.2109(3) 0.6090(2) 0.3337(2) 0.0278(8) Uani 1 1 d . . .
C15 C 0.2113(3) 0.5289(2) 0.2776(2) 0.0245(8) Uani 1 1 d . . .
C16 C 0.1189(3) 0.4905(2) 0.2102(2) 0.0239(8) Uani 1 1 d . . .
C17 C 0.1222(3) 0.4123(2) 0.1600(2) 0.0239(8) Uani 1 1 d . . .
C18 C 0.0251(3) 0.3656(2) 0.0940(2) 0.0279(8) Uani 1 1 d . . .
C19 C 0.0665(3) 0.2895(2) 0.0661(2) 0.0283(8) Uani 1 1 d . . .
C20 C 0.1877(3) 0.2899(2) 0.1114(2) 0.0268(8) Uani 1 1 d . . .
C21 C 0.6578(4) 0.1203(3) 0.1551(3) 0.0470(12) Uani 1 1 d . . .
H21A H 0.6309 0.0743 0.1088 0.070 Uiso 1 1 calc R . .
H21B H 0.6915 0.0917 0.2060 0.070 Uiso 1 1 calc R . .
H21C H 0.7150 0.1599 0.1471 0.070 Uiso 1 1 calc R . .
C22 C 0.8688(3) 0.3977(3) 0.4317(3) 0.0462(11) Uani 1 1 d . . .
H22A H 0.9098 0.4414 0.4775 0.069 Uiso 1 1 calc R . .
H22B H 0.8989 0.4017 0.3869 0.069 Uiso 1 1 calc R . .
H22C H 0.8787 0.3373 0.4499 0.069 Uiso 1 1 calc R . .
C23 C 0.1149(4) 0.6708(3) 0.3334(3) 0.0451(11) Uani 1 1 d . . .
H23A H 0.0580 0.6386 0.3489 0.068 Uiso 1 1 calc R . .
H23B H 0.0796 0.6903 0.2785 0.068 Uiso 1 1 calc R . .
H23C H 0.1454 0.7231 0.3727 0.068 Uiso 1 1 calc R . .
C24 C -0.0980(3) 0.3901(3) 0.0595(3) 0.0396(10) Uani 1 1 d . . .
H24A H -0.1406 0.3435 0.0172 0.059 Uiso 1 1 calc R . .
H24B H -0.1026 0.4474 0.0354 0.059 Uiso 1 1 calc R . .
H24C H -0.1303 0.3955 0.1035 0.059 Uiso 1 1 calc R . .
C25 C 0.3997(4) 0.0768(2) 0.0486(3) 0.0398(10) Uani 1 1 d D . .
H25A H 0.4610 0.0526 0.0300 0.048 Uiso 1 1 calc R . .
H25B H 0.3403 0.0979 0.0006 0.048 Uiso 1 1 calc R . .
C26 C 0.3481(4) 0.0011(3) 0.0816(3) 0.0598(14) Uani 1 1 d D . .
H26A H 0.2839 0.0248 0.0969 0.072 Uiso 1 1 calc R . .
H26B H 0.3171 -0.0473 0.0369 0.072 Uiso 1 1 calc R . .
C27 C 0.4305(5) -0.0387(3) 0.1549(4) 0.089(2) Uani 1 1 d D . .
H27A H 0.4707 0.0105 0.1963 0.107 Uiso 1 1 calc R . .
H27B H 0.4879 -0.0712 0.1373 0.107 Uiso 1 1 calc R . .
C28 C 0.3723(6) -0.1052(3) 0.1962(4) 0.0830(19) Uani 1 1 d D . .
H28A H 0.4275 -0.1177 0.2499 0.100 Uiso 1 1 calc R . .
H28B H 0.3071 -0.0760 0.2063 0.100 Uiso 1 1 calc R . .
C29 C 0.3314(5) -0.1922(3) 0.1442(4) 0.0702(16) Uani 1 1 d D . .
H29A H 0.3952 -0.2181 0.1295 0.084 Uiso 1 1 calc R . .
H29B H 0.2710 -0.1799 0.0927 0.084 Uiso 1 1 calc R . .
C30 C 0.2848(5) -0.2615(3) 0.1862(4) 0.0696(16) Uani 1 1 d D . .
H30A H 0.3463 -0.2793 0.2338 0.104 Uiso 1 1 calc R . .
H30B H 0.2536 -0.3142 0.1475 0.104 Uiso 1 1 calc R . .
H30C H 0.2248 -0.2352 0.2040 0.104 Uiso 1 1 calc R . .
C31 C 0.7634(3) 0.5526(3) 0.5085(2) 0.0372(10) Uani 1 1 d D . .
H31A H 0.8237 0.5217 0.5490 0.045 Uiso 1 1 calc R . .
H31B H 0.7107 0.5765 0.5359 0.045 Uiso 1 1 calc R . .
C32 C 0.8178(4) 0.6309(3) 0.4819(3) 0.0570(13) Uani 1 1 d D . .
H32A H 0.8656 0.6680 0.5316 0.068 Uiso 1 1 calc R . .
H32B H 0.8684 0.6065 0.4530 0.068 Uiso 1 1 calc R . .
C33 C 0.7354(5) 0.6902(3) 0.4272(4) 0.0683(16) Uani 1 1 d D . .
H33A H 0.6870 0.7167 0.4570 0.082 Uiso 1 1 calc R . .
H33B H 0.6854 0.6527 0.3786 0.082 Uiso 1 1 calc R . .
C34 C 0.7906(6) 0.7671(4) 0.3974(4) 0.098(2) Uani 1 1 d D . .
H34A H 0.8436 0.8038 0.4452 0.118 Uiso 1 1 calc R . .
H34B H 0.8344 0.7417 0.3636 0.118 Uiso 1 1 calc R . .
C35 C 0.6974(7) 0.8268(5) 0.3463(6) 0.137(4) Uani 1 1 d D . .
H35A H 0.6452 0.7890 0.2989 0.164 Uiso 1 1 calc R . .
H35B H 0.6527 0.8497 0.3804 0.164 Uiso 1 1 calc R . .
C36 C 0.7394(10) 0.9043(7) 0.3151(8) 0.200(6) Uani 1 1 d D . .
H36A H 0.8049 0.9338 0.3587 0.300 Uiso 1 1 calc R . .
H36B H 0.6789 0.9469 0.2977 0.300 Uiso 1 1 calc R . .
H36C H 0.7622 0.8832 0.2685 0.300 Uiso 1 1 calc R . .
C37 C 0.3627(4) 0.6970(2) 0.4583(3) 0.0380(10) Uani 1 1 d D . .
H37A H 0.4257 0.6758 0.5042 0.046 Uiso 1 1 calc R A 1
H37B H 0.3012 0.7152 0.4793 0.046 Uiso 1 1 calc R A 1
C38 C 0.4051(5) 0.7782(3) 0.4268(3) 0.0624(15) Uani 0.80 1 d PD B 1
H38A H 0.4732 0.7612 0.4131 0.075 Uiso 0.80 1 calc PR B 1
H38B H 0.3457 0.7920 0.3754 0.075 Uiso 0.80 1 calc PR B 1
C39 C 0.4350(5) 0.8628(4) 0.4854(4) 0.0697(19) Uiso 0.80 1 d PD B 1
H39A H 0.4732 0.9072 0.4634 0.084 Uiso 0.80 1 calc PR B 1
H39B H 0.4892 0.8484 0.5388 0.084 Uiso 0.80 1 calc PR B 1
C40 C 0.3297(8) 0.9046(6) 0.4988(6) 0.118(4) Uiso 0.80 1 d PD B 1
H40A H 0.3542 0.9457 0.5495 0.142 Uiso 0.80 1 calc PR B 1
H40B H 0.2797 0.8566 0.5056 0.142 Uiso 0.80 1 calc PR B 1
C41 C 0.2617(9) 0.9574(8) 0.4247(7) 0.150(5) Uiso 0.80 1 d PD B 1
H41A H 0.3105 1.0066 0.4186 0.180 Uiso 0.80 1 calc PR B 1
H41B H 0.2379 0.9168 0.3736 0.180 Uiso 0.80 1 calc PR B 1
C42 C 0.1567(12) 0.9959(12) 0.4398(11) 0.241(9) Uiso 0.80 1 d PD B 1
H42A H 0.1146 0.9483 0.4540 0.362 Uiso 0.80 1 calc PR B 1
H42B H 0.1077 1.0205 0.3900 0.362 Uiso 0.80 1 calc PR B 1
H42C H 0.1806 1.0434 0.4849 0.362 Uiso 0.80 1 calc PR B 1
C38' C 0.4051(5) 0.7782(3) 0.4268(3) 0.0624(15) Uani 0.20 1 d P B 2
H38C H 0.4806 0.7988 0.4662 0.075 Uiso 0.20 1 calc PR B 2
H38D H 0.4152 0.7587 0.3740 0.075 Uiso 0.20 1 calc PR B 2
C39' C 0.3275(16) 0.8564(7) 0.4142(12) 0.0697(19) Uiso 0.20 1 d PD B 2
H39C H 0.2485 0.8340 0.4024 0.084 Uiso 0.20 1 calc PR B 2
H39D H 0.3301 0.8860 0.3662 0.084 Uiso 0.20 1 calc PR B 2
C40' C 0.362(4) 0.9258(14) 0.4905(15) 0.118(4) Uiso 0.20 1 d PD B 2
H40C H 0.3120 0.9168 0.5230 0.142 Uiso 0.20 1 calc PR B 2
H40D H 0.4411 0.9171 0.5254 0.142 Uiso 0.20 1 calc PR B 2
C41' C 0.351(4) 1.0224(11) 0.464(3) 0.150(5) Uiso 0.20 1 d PD B 2
H41C H 0.3698 1.0657 0.5129 0.180 Uiso 0.20 1 calc PR B 2
H41D H 0.4064 1.0330 0.4359 0.180 Uiso 0.20 1 calc PR B 2
C42' C 0.231(5) 1.039(4) 0.406(4) 0.241(9) Uiso 0.20 1 d PD B 2
H42D H 0.2217 1.0113 0.3507 0.362 Uiso 0.20 1 calc PR B 2
H42E H 0.2206 1.1032 0.4041 0.362 Uiso 0.20 1 calc PR B 2
H42F H 0.1751 1.0118 0.4256 0.362 Uiso 0.20 1 calc PR B 2
C43 C -0.0003(3) 0.2156(3) 0.0024(3) 0.0353(9) Uani 1 1 d . . .
H43A H 0.0520 0.1839 -0.0213 0.042 Uiso 1 1 calc R . .
H43B H -0.0585 0.2428 -0.0424 0.042 Uiso 1 1 calc R . .
C44 C -0.0595(4) 0.1467(3) 0.0376(3) 0.0450(11) Uani 1 1 d . . .
H44A H -0.1086 0.1792 0.0636 0.054 Uiso 1 1 calc R . .
H44B H -0.1093 0.1059 -0.0085 0.054 Uiso 1 1 calc R . .
C45 C 0.0200(4) 0.0905(3) 0.0999(3) 0.0483(12) Uani 1 1 d . . .
H45A H 0.0684 0.1308 0.1470 0.058 Uiso 1 1 calc R . .
H45B H 0.0704 0.0587 0.0746 0.058 Uiso 1 1 calc R . .
C46 C -0.0423(5) 0.0217(3) 0.1313(3) 0.0561(13) Uani 1 1 d . . .
H46A H -0.0890 0.0538 0.1597 0.067 Uiso 1 1 calc R . .
H46B H -0.0944 -0.0160 0.0839 0.067 Uiso 1 1 calc R . .
C47 C 0.0358(6) -0.0384(4) 0.1893(4) 0.0800(18) Uani 1 1 d . . .
H47A H 0.0899 -0.0007 0.2358 0.096 Uiso 1 1 calc R . .
H47B H 0.0804 -0.0724 0.1603 0.096 Uiso 1 1 calc R . .
C48 C -0.0268(9) -0.1044(5) 0.2229(6) 0.128(3) Uani 1 1 d . . .
H48A H -0.0697 -0.0713 0.2529 0.192 Uiso 1 1 calc R . .
H48B H 0.0283 -0.1412 0.2598 0.192 Uiso 1 1 calc R . .
H48C H -0.0793 -0.1430 0.1774 0.192 Uiso 1 1 calc R . .
C49 C 0.7679(3) 0.2602(2) 0.2908(2) 0.0301(9) Uani 1 1 d . . .
C50 C 0.8084(4) 0.1932(3) 0.3437(3) 0.0439(11) Uani 1 1 d . . .
H50 H 0.7624 0.1694 0.3712 0.053 Uiso 1 1 calc R . .
C51 C 0.9176(4) 0.1616(3) 0.3559(3) 0.0572(14) Uani 1 1 d . . .
H51 H 0.9449 0.1160 0.3915 0.069 Uiso 1 1 calc R . .
C52 C 0.9862(4) 0.1961(3) 0.3164(3) 0.0560(13) Uani 1 1 d . . .
H52 H 1.0604 0.1749 0.3258 0.067 Uiso 1 1 calc R . .
C53 C 0.9459(4) 0.2614(3) 0.2633(3) 0.0496(12) Uani 1 1 d . . .
H53 H 0.9921 0.2849 0.2358 0.060 Uiso 1 1 calc R . .
C54 C 0.8365(4) 0.2927(3) 0.2502(3) 0.0370(10) Uani 1 1 d . . .
H54 H 0.8088 0.3369 0.2130 0.044 Uiso 1 1 calc R . .
C55 C 0.0075(3) 0.5359(2) 0.1923(2) 0.0286(8) Uani 1 1 d . . .
C56 C -0.0244(4) 0.5971(3) 0.1327(3) 0.0370(10) Uani 1 1 d . . .
H56 H 0.0242 0.6092 0.1029 0.044 Uiso 1 1 calc R . .
C57 C -0.1275(4) 0.6407(3) 0.1166(3) 0.0477(12) Uani 1 1 d . . .
H57 H -0.1482 0.6823 0.0763 0.057 Uiso 1 1 calc R . .
C58 C -0.1987(4) 0.6232(3) 0.1594(3) 0.0531(13) Uani 1 1 d . . .
H58 H -0.2681 0.6530 0.1487 0.064 Uiso 1 1 calc R . .
C59 C -0.1688(4) 0.5618(3) 0.2182(3) 0.0523(12) Uani 1 1 d . . .
H59 H -0.2186 0.5493 0.2470 0.063 Uiso 1 1 calc R . .
C60 C -0.0658(3) 0.5183(3) 0.2351(3) 0.0370(10) Uani 1 1 d . . .
H60 H -0.0457 0.4769 0.2756 0.044 Uiso 1 1 calc R . .
C61 C 0.3636(3) 0.4626(3) 0.0872(2) 0.0342(9) Uani 1 1 d . . .
H61 H 0.3161 0.4104 0.0655 0.041 Uiso 1 1 calc R . .
C62 C 0.3785(4) 0.5220(3) 0.0330(3) 0.0403(10) Uani 1 1 d . . .
H62 H 0.3406 0.5103 -0.0244 0.048 Uiso 1 1 calc R . .
C63 C 0.4487(4) 0.5973(3) 0.0641(3) 0.0391(10) Uani 1 1 d . . .
C64 C 0.5026(4) 0.6120(3) 0.1491(3) 0.0403(10) Uani 1 1 d . . .
H64 H 0.5520 0.6630 0.1721 0.048 Uiso 1 1 calc R . .
C65 C 0.4830(3) 0.5512(2) 0.1995(3) 0.0339(9) Uani 1 1 d . . .
H65 H 0.5189 0.5619 0.2571 0.041 Uiso 1 1 calc R . .
C66 C 0.4731(6) 0.6639(4) 0.0105(4) 0.0680(17) Uani 1 1 d . . .

loop_
_atom_site_aniso_label
_atom_site_aniso_U_11
_atom_site_aniso_U_22
_atom_site_aniso_U_33
_atom_site_aniso_U_23
_atom_site_aniso_U_13
_atom_site_aniso_U_12
I1 0.03654(17) 0.03240(15) 0.03056(16) 0.00564(11) 0.01211(12) -0.00111(11)
Rh1 0.01882(17) 0.02203(16) 0.02117(17) 0.00013(11) 0.00520(12) 0.00118(11)
O1 0.078(3) 0.113(3) 0.069(3) 0.059(2) 0.030(2) 0.009(2)
O2 0.088(3) 0.080(3) 0.101(3) 0.047(3) 0.044(3) -0.007(2)
N1 0.0221(17) 0.0257(15) 0.0248(17) -0.0012(12) 0.0066(14) 0.0005(12)
N2 0.0230(17) 0.0272(15) 0.0263(17) 0.0011(13) 0.0095(14) 0.0019(12)
N3 0.0191(16) 0.0266(15) 0.0240(17) 0.0016(12) 0.0055(13) 0.0001(12)
N4 0.0211(16) 0.0262(15) 0.0212(16) -0.0005(12) 0.0056(13) 0.0016(12)
N5 0.0214(17) 0.0304(16) 0.0254(18) -0.0016(13) 0.0056(14) 0.0047(13)
C1 0.029(2) 0.0283(19) 0.025(2) -0.0039(15) 0.0056(17) -0.0005(16)
C2 0.028(2) 0.0269(19) 0.026(2) 0.0010(15) 0.0109(17) 0.0006(15)
C3 0.026(2) 0.0257(19) 0.032(2) -0.0028(16) 0.0110(18) 0.0014(15)
C4 0.030(2) 0.0270(19) 0.032(2) 0.0004(15) 0.0152(18) 0.0037(15)
C5 0.022(2) 0.0266(18) 0.028(2) 0.0049(15) 0.0113(17) 0.0027(15)
C6 0.022(2) 0.0257(18) 0.029(2) 0.0060(15) 0.0105(16) 0.0042(14)
C7 0.0185(19) 0.0321(19) 0.027(2) 0.0049(15) 0.0066(16) 0.0034(15)
C8 0.024(2) 0.039(2) 0.030(2) 0.0014(17) 0.0044(18) 0.0007(16)
C9 0.026(2) 0.031(2) 0.025(2) -0.0016(16) 0.0031(17) 0.0001(16)
C10 0.025(2) 0.031(2) 0.022(2) -0.0017(15) 0.0035(16) 0.0006(15)
C11 0.029(2) 0.0293(19) 0.022(2) -0.0055(15) 0.0049(17) -0.0008(16)
C12 0.024(2) 0.0246(18) 0.026(2) 0.0021(15) 0.0090(17) 0.0024(15)
C13 0.027(2) 0.0258(18) 0.025(2) -0.0016(15) 0.0080(17) 0.0001(15)
C14 0.026(2) 0.0259(19) 0.031(2) -0.0015(15) 0.0112(18) 0.0046(15)
C15 0.022(2) 0.0251(18) 0.028(2) 0.0055(15) 0.0087(16) 0.0037(14)
C16 0.0209(19) 0.0258(18) 0.025(2) 0.0042(15) 0.0072(16) 0.0023(14)
C17 0.0178(19) 0.0273(18) 0.027(2) 0.0065(15) 0.0065(16) 0.0026(14)
C18 0.024(2) 0.0294(19) 0.028(2) 0.0017(15) 0.0057(17) -0.0008(15)
C19 0.022(2) 0.033(2) 0.026(2) 0.0003(16) 0.0035(16) -0.0003(15)
C20 0.028(2) 0.0269(19) 0.024(2) -0.0006(15) 0.0077(17) -0.0022(15)
C21 0.030(2) 0.041(2) 0.064(3) -0.022(2) 0.015(2) 0.0059(18)
C22 0.023(2) 0.057(3) 0.047(3) -0.014(2) 0.001(2) 0.0043(19)
C23 0.034(3) 0.045(2) 0.049(3) -0.015(2) 0.008(2) 0.0123(19)
C24 0.029(2) 0.045(2) 0.035(2) -0.0086(18) 0.0009(19) 0.0018(18)
C25 0.033(2) 0.036(2) 0.047(3) -0.0123(19) 0.013(2) 0.0030(18)
C26 0.057(3) 0.037(3) 0.075(4) -0.013(2) 0.012(3) -0.009(2)
C27 0.079(5) 0.051(3) 0.112(6) 0.021(3) -0.002(4) -0.010(3)
C28 0.094(5) 0.064(4) 0.074(4) 0.012(3) 0.006(4) -0.002(3)
C29 0.070(4) 0.058(3) 0.078(4) 0.013(3) 0.018(3) 0.002(3)
C30 0.072(4) 0.064(3) 0.078(4) 0.019(3) 0.029(3) -0.005(3)
C31 0.027(2) 0.042(2) 0.033(2) -0.0073(18) 0.0009(18) 0.0027(18)
C32 0.054(3) 0.051(3) 0.054(3) -0.012(2) 0.007(3) -0.014(2)
C33 0.064(4) 0.055(3) 0.075(4) 0.001(3) 0.012(3) -0.006(3)
C34 0.129(7) 0.067(4) 0.100(6) 0.015(4) 0.039(5) -0.020(4)
C35 0.144(8) 0.093(6) 0.172(9) 0.061(6) 0.042(7) -0.014(5)
C36 0.178(12) 0.206(12) 0.224(14) 0.125(11) 0.056(10) -0.005(9)
C37 0.034(2) 0.036(2) 0.036(2) -0.0110(18) 0.0048(19) 0.0069(18)
C38 0.064(4) 0.031(2) 0.085(4) -0.011(2) 0.019(3) -0.008(2)
C38' 0.064(4) 0.031(2) 0.085(4) -0.011(2) 0.019(3) -0.008(2)
C43 0.029(2) 0.035(2) 0.034(2) -0.0030(17) 0.0021(19) 0.0008(17)
C44 0.038(3) 0.036(2) 0.051(3) -0.009(2) 0.006(2) -0.0062(19)
C45 0.043(3) 0.039(2) 0.059(3) 0.002(2) 0.013(2) 0.001(2)
C46 0.063(3) 0.043(3) 0.067(4) 0.000(2) 0.029(3) -0.001(2)
C47 0.111(5) 0.060(3) 0.071(4) 0.016(3) 0.032(4) 0.014(3)
C48 0.204(10) 0.075(5) 0.132(7) 0.042(5) 0.085(7) 0.005(5)
C49 0.024(2) 0.0283(19) 0.036(2) -0.0032(16) 0.0078(18) 0.0020(15)
C50 0.039(3) 0.041(2) 0.053(3) 0.013(2) 0.016(2) 0.0091(19)
C51 0.043(3) 0.053(3) 0.070(4) 0.018(3) 0.009(3) 0.024(2)
C52 0.030(3) 0.057(3) 0.076(4) -0.006(3) 0.015(3) 0.012(2)
C53 0.032(3) 0.052(3) 0.071(4) -0.005(2) 0.028(2) 0.000(2)
C54 0.033(2) 0.036(2) 0.045(3) 0.0030(18) 0.017(2) 0.0009(17)
C55 0.022(2) 0.0258(19) 0.035(2) -0.0032(16) 0.0068(17) 0.0008(15)
C56 0.035(2) 0.036(2) 0.038(3) 0.0032(18) 0.011(2) 0.0036(18)
C57 0.040(3) 0.044(2) 0.051(3) 0.012(2) 0.002(2) 0.015(2)
C58 0.028(3) 0.057(3) 0.066(3) -0.003(3) 0.007(2) 0.014(2)
C59 0.035(3) 0.062(3) 0.065(3) -0.003(3) 0.027(3) 0.001(2)
C60 0.030(2) 0.038(2) 0.045(3) 0.0025(19) 0.017(2) 0.0015(17)
C61 0.032(2) 0.043(2) 0.028(2) 0.0016(17) 0.0107(19) 0.0003(18)
C62 0.038(3) 0.056(3) 0.032(2) 0.016(2) 0.015(2) 0.014(2)
C63 0.033(2) 0.045(2) 0.052(3) 0.022(2) 0.027(2) 0.0104(19)
C64 0.039(3) 0.036(2) 0.048(3) 0.0091(19) 0.018(2) -0.0010(18)
C65 0.029(2) 0.034(2) 0.036(2) 0.0054(17) 0.0079(19) -0.0023(17)
C66 0.068(4) 0.084(4) 0.080(5) 0.050(3) 0.051(4) 0.038(3)

loop_
_atom_type_symbol
_atom_type_description
_atom_type_scat_dispersion_real
_atom_type_scat_dispersion_imag
_atom_type_scat_source
C C 0.0033 0.0016 'International Tables Vol C Tables 4.2.6.8 and 6.1.1.4'
H H 0.0000 0.0000 'International Tables Vol C Tables 4.2.6.8 and 6.1.1.4'
N N 0.0061 0.0033 'International Tables Vol C Tables 4.2.6.8 and 6.1.1.4'
O O 0.0106 0.0060 'International Tables Vol C Tables 4.2.6.8 and 6.1.1.4'
Rh Rh -1.1178 0.9187 'International Tables Vol C Tables 4.2.6.8 and 6.1.1.4'
I I -0.4742 1.8119 'International Tables Vol C Tables 4.2.6.8 and 6.1.1.4'

loop_
_geom_angle_atom_site_label_1
_geom_angle_atom_site_label_2
_geom_angle_atom_site_label_3
_geom_angle
_geom_angle_site_symmetry_1
_geom_angle_site_symmetry_3
_geom_angle_publ_flag
N3 Rh1 N4 87.36(11) . . ?
N3 Rh1 N1 179.02(11) . . ?
N4 Rh1 N1 93.01(11) . . ?
N3 Rh1 N2 92.52(11) . . ?
N4 Rh1 N2 179.67(12) . . ?
N1 Rh1 N2 87.11(11) . . ?
N3 Rh1 N5 88.39(11) . . ?
N4 Rh1 N5 89.47(11) . . ?
N1 Rh1 N5 90.71(11) . . ?
N2 Rh1 N5 90.23(11) . . ?
N3 Rh1 I1 92.39(8) . . ?
N4 Rh1 I1 87.91(8) . . ?
N1 Rh1 I1 88.53(8) . . ?
N2 Rh1 I1 92.39(8) . . ?
N5 Rh1 I1 177.23(8) . . ?
C66 O1 H100 109.5 . . ?
C2 N1 C5 107.2(3) . . ?
C2 N1 Rh1 123.1(2) . . ?
C5 N1 Rh1 129.6(2) . . ?
C10 N2 C7 107.1(3) . . ?
C10 N2 Rh1 123.7(2) . . ?
C7 N2 Rh1 129.1(2) . . ?
C12 N3 C15 106.9(3) . . ?
C12 N3 Rh1 123.8(2) . . ?
C15 N3 Rh1 129.3(2) . . ?
C20 N4 C17 107.2(3) . . ?
C20 N4 Rh1 123.3(2) . . ?
C17 N4 Rh1 129.5(2) . . ?
C65 N5 C61 119.0(3) . . ?
C65 N5 Rh1 120.3(3) . . ?
C61 N5 Rh1 120.7(3) . . ?
C2 C1 C20 128.9(3) . . ?
C2 C1 H1 115.5 . . ?
C20 C1 H1 115.5 . . ?
N1 C2 C1 125.7(3) . . ?
N1 C2 C3 109.8(3) . . ?
C1 C2 C3 124.4(3) . . ?
C4 C3 C2 107.6(3) . . ?
C4 C3 C25 128.6(3) . . ?
C2 C3 C25 123.8(3) . . ?
C3 C4 C5 106.6(3) . . ?
C3 C4 C21 123.8(3) . . ?
C5 C4 C21 129.6(3) . . ?
N1 C5 C6 124.2(3) . . ?
N1 C5 C4 108.8(3) . . ?
C6 C5 C4 127.0(3) . . ?
C7 C6 C5 125.2(3) . . ?
C7 C6 C49 117.3(3) . . ?
C5 C6 C49 117.4(3) . . ?
N2 C7 C6 124.6(3) . . ?
N2 C7 C8 108.2(3) . . ?
C6 C7 C8 127.2(3) . . ?
C9 C8 C7 107.3(3) . . ?
C9 C8 C22 122.6(4) . . ?
C7 C8 C22 130.1(4) . . ?
C8 C9 C10 107.4(3) . . ?
C8 C9 C31 127.2(4) . . ?
C10 C9 C31 125.3(3) . . ?
N2 C10 C11 125.6(3) . . ?
N2 C10 C9 109.9(3) . . ?
C11 C10 C9 124.5(3) . . ?
C12 C11 C10 128.5(3) . . ?
C12 C11 H11 115.7 . . ?
C10 C11 H11 115.7 . . ?
C11 C12 N3 125.7(3) . . ?
C11 C12 C13 124.3(3) . . ?
N3 C12 C13 110.0(3) . . ?
C14 C13 C12 107.6(3) . . ?
C14 C13 C37 127.1(3) . . ?
C12 C13 C37 125.2(3) . . ?
C13 C14 C15 107.0(3) . . ?
C13 C14 C23 123.1(3) . . ?
C15 C14 C23 129.9(3) . . ?
N3 C15 C16 124.1(3) . . ?
N3 C15 C14 108.6(3) . . ?
C16 C15 C14 127.4(3) . . ?
C17 C16 C15 125.4(3) . . ?
C17 C16 C55 117.7(3) . . ?
C15 C16 C55 116.9(3) . . ?
N4 C17 C16 124.2(3) . . ?
N4 C17 C18 108.8(3) . . ?
C16 C17 C18 126.9(3) . . ?
C19 C18 C17 106.6(3) . . ?
C19 C18 C24 123.0(3) . . ?
C17 C18 C24 130.4(3) . . ?
C18 C19 C20 107.4(3) . . ?
C18 C19 C43 127.6(3) . . ?
C20 C19 C43 125.0(3) . . ?
N4 C20 C1 125.4(3) . . ?
N4 C20 C19 110.0(3) . . ?
C1 C20 C19 124.5(3) . . ?
C4 C21 H21A 109.5 . . ?
C4 C21 H21B 109.5 . . ?
H21A C21 H21B 109.5 . . ?
C4 C21 H21C 109.5 . . ?
H21A C21 H21C 109.5 . . ?
H21B C21 H21C 109.5 . . ?
C8 C22 H22A 109.5 . . ?
C8 C22 H22B 109.5 . . ?
H22A C22 H22B 109.5 . . ?
C8 C22 H22C 109.5 . . ?
H22A C22 H22C 109.5 . . ?
H22B C22 H22C 109.5 . . ?
C14 C23 H23A 109.5 . . ?
C14 C23 H23B 109.5 . . ?
H23A C23 H23B 109.5 . . ?
C14 C23 H23C 109.5 . . ?
H23A C23 H23C 109.5 . . ?
H23B C23 H23C 109.5 . . ?
C18 C24 H24A 109.5 . . ?
C18 C24 H24B 109.5 . . ?
H24A C24 H24B 109.5 . . ?
C18 C24 H24C 109.5 . . ?
H24A C24 H24C 109.5 . . ?
H24B C24 H24C 109.5 . . ?
C3 C25 C26 112.9(4) . . ?
C3 C25 H25A 109.0 . . ?
C26 C25 H25A 109.0 . . ?
C3 C25 H25B 109.0 . . ?
C26 C25 H25B 109.0 . . ?
H25A C25 H25B 107.8 . . ?
C27 C26 C25 114.8(4) . . ?
C27 C26 H26A 108.6 . . ?
C25 C26 H26A 108.6 . . ?
C27 C26 H26B 108.6 . . ?
C25 C26 H26B 108.6 . . ?
H26A C26 H26B 107.5 . . ?
C26 C27 C28 114.0(5) . . ?
C26 C27 H27A 108.8 . . ?
C28 C27 H27A 108.8 . . ?
C26 C27 H27B 108.8 . . ?
C28 C27 H27B 108.7 . . ?
H27A C27 H27B 107.6 . . ?
C29 C28 C27 112.5(5) . . ?
C29 C28 H28A 109.1 . . ?
C27 C28 H28A 109.1 . . ?
C29 C28 H28B 109.1 . . ?
C27 C28 H28B 109.1 . . ?
H28A C28 H28B 107.8 . . ?
C28 C29 C30 113.7(5) . . ?
C28 C29 H29A 108.8 . . ?
C30 C29 H29A 108.8 . . ?
C28 C29 H29B 108.8 . . ?
C30 C29 H29B 108.8 . . ?
H29A C29 H29B 107.7 . . ?
C29 C30 H30A 109.5 . . ?
C29 C30 H30B 109.5 . . ?
H30A C30 H30B 109.5 . . ?
C29 C30 H30C 109.5 . . ?
H30A C30 H30C 109.5 . . ?
H30B C30 H30C 109.5 . . ?
C9 C31 C32 113.2(4) . . ?
C9 C31 H31A 108.9 . . ?
C32 C31 H31A 108.9 . . ?
C9 C31 H31B 108.9 . . ?
C32 C31 H31B 108.9 . . ?
H31A C31 H31B 107.8 . . ?
C33 C32 C31 115.1(4) . . ?
C33 C32 H32A 108.5 . . ?
C31 C32 H32A 108.5 . . ?
C33 C32 H32B 108.5 . . ?
C31 C32 H32B 108.5 . . ?
H32A C32 H32B 107.5 . . ?
C32 C33 C34 115.0(4) . . ?
C32 C33 H33A 108.5 . . ?
C34 C33 H33A 108.5 . . ?
C32 C33 H33B 108.5 . . ?
C34 C33 H33B 108.5 . . ?
H33A C33 H33B 107.5 . . ?
C35 C34 C33 110.0(5) . . ?
C35 C34 H34A 109.7 . . ?
C33 C34 H34A 109.7 . . ?
C35 C34 H34B 109.7 . . ?
C33 C34 H34B 109.6 . . ?
H34A C34 H34B 108.2 . . ?
C36 C35 C34 115.4(7) . . ?
C36 C35 H35A 108.4 . . ?
C34 C35 H35A 108.4 . . ?
C36 C35 H35B 108.4 . . ?
C34 C35 H35B 108.4 . . ?
H35A C35 H35B 107.5 . . ?
C35 C36 H36A 109.5 . . ?
C35 C36 H36B 109.5 . . ?
H36A C36 H36B 109.5 . . ?
C35 C36 H36C 109.5 . . ?
H36A C36 H36C 109.5 . . ?
H36B C36 H36C 109.5 . . ?
C13 C37 C38 111.1(4) . . ?
C13 C37 H37A 109.4 . . ?
C38 C37 H37A 109.4 . . ?
C13 C37 H37B 109.4 . . ?
C38 C37 H37B 109.4 . . ?
H37A C37 H37B 108.0 . . ?
C39 C38 C37 115.7(5) . . ?
C39 C38 H38A 108.4 . . ?
C37 C38 H38A 108.4 . . ?
C39 C38 H38B 108.4 . . ?
C37 C38 H38B 108.4 . . ?
H38A C38 H38B 107.4 . . ?
C38 C39 C40 112.6(6) . . ?
C38 C39 H39A 109.1 . . ?
C40 C39 H39A 109.1 . . ?
C38 C39 H39B 109.1 . . ?
C40 C39 H39B 109.0 . . ?
H39A C39 H39B 107.8 . . ?
C39 C40 C41 111.2(7) . . ?
C39 C40 H40A 109.4 . . ?
C41 C40 H40A 109.3 . . ?
C39 C40 H40B 109.4 . . ?
C41 C40 H40B 109.4 . . ?
H40A C40 H40B 108.0 . . ?
C42 C41 C40 109.4(8) . . ?
C42 C41 H41A 110.1 . . ?
C40 C41 H41A 109.9 . . ?
C42 C41 H41B 109.4 . . ?
C40 C41 H41B 109.8 . . ?
H41A C41 H41B 108.3 . . ?
C40' C39' H39C 109.0 . . ?
C40' C39' H39D 109.2 . . ?
H39C C39' H39D 107.9 . . ?
C41' C40' C39' 110.3(10) . . ?
C41' C40' H40C 110.0 . . ?
C39' C40' H40C 109.8 . . ?
C41' C40' H40D 109.3 . . ?
C39' C40' H40D 109.3 . . ?
H40C C40' H40D 108.1 . . ?
C42' C41' C40' 112.0(11) . . ?
C42' C41' H41C 108.6 . . ?
C40' C41' H41C 109.1 . . ?
C42' C41' H41D 109.5 . . ?
C40' C41' H41D 109.6 . . ?
H41C C41' H41D 107.9 . . ?
C41' C42' H42D 110.5 . . ?
C41' C42' H42E 111.2 . . ?
H42D C42' H42E 107.9 . . ?
C41' C42' H42F 111.6 . . ?
H42D C42' H42F 107.6 . . ?
H42E C42' H42F 107.8 . . ?
C19 C43 C44 113.2(4) . . ?
C19 C43 H43A 108.9 . . ?
C44 C43 H43A 108.9 . . ?
C19 C43 H43B 108.9 . . ?
C44 C43 H43B 108.9 . . ?
H43A C43 H43B 107.7 . . ?
C45 C44 C43 115.3(4) . . ?
C45 C44 H44A 108.4 . . ?
C43 C44 H44A 108.5 . . ?
C45 C44 H44B 108.5 . . ?
C43 C44 H44B 108.5 . . ?
H44A C44 H44B 107.5 . . ?
C44 C45 C46 113.5(4) . . ?
C44 C45 H45A 108.9 . . ?
C46 C45 H45A 108.9 . . ?
C44 C45 H45B 108.9 . . ?
C46 C45 H45B 108.9 . . ?
H45A C45 H45B 107.7 . . ?
C47 C46 C45 113.9(5) . . ?
C47 C46 H46A 108.8 . . ?
C45 C46 H46A 108.8 . . ?
C47 C46 H46B 108.8 . . ?
C45 C46 H46B 108.8 . . ?
H46A C46 H46B 107.7 . . ?
C46 C47 C48 113.5(6) . . ?
C46 C47 H47A 108.9 . . ?
C48 C47 H47A 108.9 . . ?
C46 C47 H47B 108.9 . . ?
C48 C47 H47B 108.9 . . ?
H47A C47 H47B 107.7 . . ?
C47 C48 H48A 109.5 . . ?
C47 C48 H48B 109.5 . . ?
H48A C48 H48B 109.5 . . ?
C47 C48 H48C 109.5 . . ?
H48A C48 H48C 109.5 . . ?
H48B C48 H48C 109.5 . . ?
C54 C49 C50 119.0(4) . . ?
C54 C49 C6 120.7(3) . . ?
C50 C49 C6 120.3(4) . . ?
C49 C50 C51 119.5(4) . . ?
C49 C50 H50 120.2 . . ?
C51 C50 H50 120.2 . . ?
C52 C51 C50 120.9(4) . . ?
C52 C51 H51 119.5 . . ?
C50 C51 H51 119.5 . . ?
C53 C52 C51 119.6(4) . . ?
C53 C52 H52 120.2 . . ?
C51 C52 H52 120.2 . . ?
C52 C53 C54 119.8(4) . . ?
C52 C53 H53 120.1 . . ?
C54 C53 H53 120.1 . . ?
C49 C54 C53 121.1(4) . . ?
C49 C54 H54 119.4 . . ?
C53 C54 H54 119.5 . . ?
C60 C55 C56 118.8(4) . . ?
C60 C55 C16 120.7(3) . . ?
C56 C55 C16 120.4(3) . . ?
C55 C56 C57 120.7(4) . . ?
C55 C56 H56 119.6 . . ?
C57 C56 H56 119.6 . . ?
C58 C57 C56 120.0(4) . . ?
C58 C57 H57 120.0 . . ?
C56 C57 H57 120.0 . . ?
C57 C58 C59 120.1(4) . . ?
C57 C58 H58 120.0 . . ?
C59 C58 H58 120.0 . . ?
C58 C59 C60 120.4(4) . . ?
C58 C59 H59 119.8 . . ?
C60 C59 H59 119.8 . . ?
C55 C60 C59 120.0(4) . . ?
C55 C60 H60 120.0 . . ?
C59 C60 H60 120.0 . . ?
N5 C61 C62 122.0(4) . . ?
N5 C61 H61 119.0 . . ?
C62 C61 H61 119.0 . . ?
C63 C62 C61 119.2(4) . . ?
C63 C62 H62 120.4 . . ?
C61 C62 H62 120.4 . . ?
C62 C63 C64 118.5(4) . . ?
C62 C63 C66 123.2(5) . . ?
C64 C63 C66 118.3(5) . . ?
C65 C64 C63 119.4(4) . . ?
C65 C64 H64 120.3 . . ?
C63 C64 H64 120.3 . . ?
N5 C65 C64 121.9(4) . . ?
N5 C65 H65 119.1 . . ?
C64 C65 H65 119.1 . . ?
O2 C66 O1 124.7(5) . . ?
O2 C66 C63 123.1(6) . . ?
O1 C66 C63 112.2(6) . . ?

loop_
_geom_bond_atom_site_label_1
_geom_bond_atom_site_label_2
_geom_bond_distance
_geom_bond_site_symmetry_2
_geom_bond_publ_flag
I1 Rh1 2.6328(4) . ?
Rh1 N3 2.042(3) . ?
Rh1 N4 2.043(3) . ?
Rh1 N1 2.046(3) . ?
Rh1 N2 2.051(3) . ?
Rh1 N5 2.115(3) . ?
O1 C66 1.315(8) . ?
O1 H100 0.8300 . ?
O2 C66 1.202(7) . ?
N1 C2 1.370(5) . ?
N1 C5 1.378(4) . ?
N2 C10 1.376(5) . ?
N2 C7 1.384(5) . ?
N3 C12 1.380(5) . ?
N3 C15 1.387(4) . ?
N4 C20 1.371(4) . ?
N4 C17 1.380(4) . ?
N5 C65 1.331(5) . ?
N5 C61 1.334(5) . ?
C1 C2 1.378(5) . ?
C1 C20 1.379(5) . ?
C1 H1 0.9400 . ?
C2 C3 1.438(5) . ?
C3 C4 1.356(5) . ?
C3 C25 1.499(5) . ?
C4 C5 1.467(5) . ?
C4 C21 1.508(5) . ?
C5 C6 1.405(5) . ?
C6 C7 1.394(5) . ?
C6 C49 1.505(5) . ?
C7 C8 1.474(5) . ?
C8 C9 1.350(5) . ?
C8 C22 1.513(5) . ?
C9 C10 1.442(5) . ?
C9 C31 1.505(5) . ?
C10 C11 1.382(5) . ?
C11 C12 1.373(5) . ?
C11 H11 0.9400 . ?
C12 C13 1.441(5) . ?
C13 C14 1.357(5) . ?
C13 C37 1.515(5) . ?
C14 C15 1.471(5) . ?
C14 C23 1.508(5) . ?
C15 C16 1.401(5) . ?
C16 C17 1.399(5) . ?
C16 C55 1.489(5) . ?
C17 C18 1.467(5) . ?
C18 C19 1.363(5) . ?
C18 C24 1.498(5) . ?
C19 C20 1.439(5) . ?
C19 C43 1.505(5) . ?
C21 H21A 0.9700 . ?
C21 H21B 0.9700 . ?
C21 H21C 0.9700 . ?
C22 H22A 0.9700 . ?
C22 H22B 0.9700 . ?
C22 H22C 0.9700 . ?
C23 H23A 0.9700 . ?
C23 H23B 0.9700 . ?
C23 H23C 0.9700 . ?
C24 H24A 0.9700 . ?
C24 H24B 0.9700 . ?
C24 H24C 0.9700 . ?
C25 C26 1.529(5) . ?
C25 H25A 0.9800 . ?
C25 H25B 0.9800 . ?
C26 C27 1.499(6) . ?
C26 H26A 0.9800 . ?
C26 H26B 0.9800 . ?
C27 C28 1.567(6) . ?
C27 H27A 0.9800 . ?
C27 H27B 0.9800 . ?
C28 C29 1.490(6) . ?
C28 H28A 0.9800 . ?
C28 H28B 0.9800 . ?
C29 C30 1.522(6) . ?
C29 H29A 0.9800 . ?
C29 H29B 0.9800 . ?
C30 H30A 0.9700 . ?
C30 H30B 0.9700 . ?
C30 H30C 0.9700 . ?
C31 C32 1.518(5) . ?
C31 H31A 0.9800 . ?
C31 H31B 0.9800 . ?
C32 C33 1.485(6) . ?
C32 H32A 0.9800 . ?
C32 H32B 0.9800 . ?
C33 C34 1.535(6) . ?
C33 H33A 0.9800 . ?
C33 H33B 0.9800 . ?
C34 C35 1.534(7) . ?
C34 H34A 0.9800 . ?
C34 H34B 0.9800 . ?
C35 C36 1.471(7) . ?
C35 H35A 0.9800 . ?
C35 H35B 0.9800 . ?
C36 H36A 0.9700 . ?
C36 H36B 0.9700 . ?
C36 H36C 0.9700 . ?
C37 C38 1.522(6) . ?
C37 H37A 0.9800 . ?
C37 H37B 0.9800 . ?
C38 C39 1.505(6) . ?
C38 H38A 0.9800 . ?
C38 H38B 0.9800 . ?
C39 C40 1.529(7) . ?
C39 H39A 0.9800 . ?
C39 H39B 0.9800 . ?
C40 C41 1.550(9) . ?
C40 H40A 0.9800 . ?
C40 H40B 0.9800 . ?
C41 C42 1.519(9) . ?
C41 H41A 0.9800 . ?
C41 H41B 0.9800 . ?
C42 H42A 0.9700 . ?
C42 H42B 0.9700 . ?
C42 H42C 0.9700 . ?
C39' C40' 1.538(10) . ?
C39' H39C 0.9800 . ?
C39' H39D 0.9800 . ?
C40' C41' 1.536(10) . ?
C40' H40C 0.9800 . ?
C40' H40D 0.9800 . ?
C41' C42' 1.515(11) . ?
C41' H41C 0.9800 . ?
C41' H41D 0.9800 . ?
C42' H42D 0.9856 . ?
C42' H42E 0.9868 . ?
C42' H42F 0.9875 . ?
C43 C44 1.531(6) . ?
C43 H43A 0.9800 . ?
C43 H43B 0.9800 . ?
C44 C45 1.506(6) . ?
C44 H44A 0.9800 . ?
C44 H44B 0.9800 . ?
C45 C46 1.515(6) . ?
C45 H45A 0.9800 . ?
C45 H45B 0.9800 . ?
C46 C47 1.496(7) . ?
C46 H46A 0.9800 . ?
C46 H46B 0.9800 . ?
C47 C48 1.511(9) . ?
C47 H47A 0.9800 . ?
C47 H47B 0.9800 . ?
C48 H48A 0.9700 . ?
C48 H48B 0.9700 . ?
C48 H48C 0.9700 . ?
C49 C54 1.380(6) . ?
C49 C50 1.386(6) . ?
C50 C51 1.389(6) . ?
C50 H50 0.9400 . ?
C51 C52 1.377(7) . ?
C51 H51 0.9400 . ?
C52 C53 1.368(7) . ?
C52 H52 0.9400 . ?
C53 C54 1.387(6) . ?
C53 H53 0.9400 . ?
C54 H54 0.9400 . ?
C55 C60 1.387(6) . ?
C55 C56 1.387(5) . ?
C56 C57 1.391(6) . ?
C56 H56 0.9400 . ?
C57 C58 1.364(7) . ?
C57 H57 0.9400 . ?
C58 C59 1.380(7) . ?
C58 H58 0.9400 . ?
C59 C60 1.388(6) . ?
C59 H59 0.9400 . ?
C60 H60 0.9400 . ?
C61 C62 1.391(6) . ?
C61 H61 0.9400 . ?
C62 C63 1.365(6) . ?
C62 H62 0.9400 . ?
C63 C64 1.387(6) . ?
C63 C66 1.503(6) . ?
C64 C65 1.379(6) . ?
C64 H64 0.9400 . ?
C65 H65 0.9400 . ?

loop_
_geom_torsion_atom_site_label_1
_geom_torsion_atom_site_label_2
_geom_torsion_atom_site_label_3
_geom_torsion_atom_site_label_4
_geom_torsion
_geom_torsion_site_symmetry_1
_geom_torsion_site_symmetry_2
_geom_torsion_site_symmetry_3
_geom_torsion_site_symmetry_4
_geom_torsion_publ_flag
N3 Rh1 N1 C2 -118(7) . . . . ?
N4 Rh1 N1 C2 -6.0(3) . . . . ?
N2 Rh1 N1 C2 174.3(3) . . . . ?
N5 Rh1 N1 C2 -95.5(3) . . . . ?
I1 Rh1 N1 C2 81.9(3) . . . . ?
N3 Rh1 N1 C5 66(7) . . . . ?
N4 Rh1 N1 C5 178.2(3) . . . . ?
N2 Rh1 N1 C5 -1.5(3) . . . . ?
N5 Rh1 N1 C5 88.7(3) . . . . ?
I1 Rh1 N1 C5 -94.0(3) . . . . ?
N3 Rh1 N2 C10 2.2(3) . . . . ?
N4 Rh1 N2 C10 71(23) . . . . ?
N1 Rh1 N2 C10 -178.7(3) . . . . ?
N5 Rh1 N2 C10 90.6(3) . . . . ?
I1 Rh1 N2 C10 -90.3(3) . . . . ?
N3 Rh1 N2 C7 -175.9(3) . . . . ?
N4 Rh1 N2 C7 -108(23) . . . . ?
N1 Rh1 N2 C7 3.2(3) . . . . ?
N5 Rh1 N2 C7 -87.5(3) . . . . ?
I1 Rh1 N2 C7 91.6(3) . . . . ?
N4 Rh1 N3 C12 177.8(3) . . . . ?
N1 Rh1 N3 C12 -70(7) . . . . ?
N2 Rh1 N3 C12 -2.5(3) . . . . ?
N5 Rh1 N3 C12 -92.6(3) . . . . ?
I1 Rh1 N3 C12 90.0(3) . . . . ?
N4 Rh1 N3 C15 -3.9(3) . . . . ?
N1 Rh1 N3 C15 108(7) . . . . ?
N2 Rh1 N3 C15 175.8(3) . . . . ?
N5 Rh1 N3 C15 85.6(3) . . . . ?
I1 Rh1 N3 C15 -91.7(3) . . . . ?
N3 Rh1 N4 C20 -173.3(3) . . . . ?
N1 Rh1 N4 C20 7.6(3) . . . . ?
N2 Rh1 N4 C20 118(23) . . . . ?
N5 Rh1 N4 C20 98.3(3) . . . . ?
I1 Rh1 N4 C20 -80.8(3) . . . . ?
N3 Rh1 N4 C17 3.1(3) . . . . ?
N1 Rh1 N4 C17 -176.0(3) . . . . ?
N2 Rh1 N4 C17 -65(23) . . . . ?
N5 Rh1 N4 C17 -85.4(3) . . . . ?
I1 Rh1 N4 C17 95.5(3) . . . . ?
N3 Rh1 N5 C65 58.1(3) . . . . ?
N4 Rh1 N5 C65 145.5(3) . . . . ?
N1 Rh1 N5 C65 -121.5(3) . . . . ?
N2 Rh1 N5 C65 -34.4(3) . . . . ?
I1 Rh1 N5 C65 164.5(15) . . . . ?
N3 Rh1 N5 C61 -119.4(3) . . . . ?
N4 Rh1 N5 C61 -32.0(3) . . . . ?
N1 Rh1 N5 C61 61.0(3) . . . . ?
N2 Rh1 N5 C61 148.1(3) . . . . ?
I1 Rh1 N5 C61 -13.0(18) . . . . ?
C5 N1 C2 C1 179.0(3) . . . . ?
Rh1 N1 C2 C1 2.3(5) . . . . ?
C5 N1 C2 C3 -0.8(4) . . . . ?
Rh1 N1 C2 C3 -177.4(2) . . . . ?
C20 C1 C2 N1 2.4(6) . . . . ?
C20 C1 C2 C3 -177.9(4) . . . . ?
N1 C2 C3 C4 -0.5(4) . . . . ?
C1 C2 C3 C4 179.7(4) . . . . ?
N1 C2 C3 C25 177.2(3) . . . . ?
C1 C2 C3 C25 -2.5(6) . . . . ?
C2 C3 C4 C5 1.5(4) . . . . ?
C25 C3 C4 C5 -176.1(4) . . . . ?
C2 C3 C4 C21 -178.4(4) . . . . ?
C25 C3 C4 C21 4.0(7) . . . . ?
C2 N1 C5 C6 -176.9(3) . . . . ?
Rh1 N1 C5 C6 -0.5(5) . . . . ?
C2 N1 C5 C4 1.7(4) . . . . ?
Rh1 N1 C5 C4 178.1(2) . . . . ?
C3 C4 C5 N1 -2.0(4) . . . . ?
C21 C4 C5 N1 177.9(4) . . . . ?
C3 C4 C5 C6 176.5(4) . . . . ?
C21 C4 C5 C6 -3.6(7) . . . . ?
N1 C5 C6 C7 1.8(6) . . . . ?
C4 C5 C6 C7 -176.4(4) . . . . ?
N1 C5 C6 C49 -178.1(3) . . . . ?
C4 C5 C6 C49 3.6(5) . . . . ?
C10 N2 C7 C6 178.6(3) . . . . ?
Rh1 N2 C7 C6 -3.1(5) . . . . ?
C10 N2 C7 C8 -0.6(4) . . . . ?
Rh1 N2 C7 C8 177.7(2) . . . . ?
C5 C6 C7 N2 0.0(6) . . . . ?
C49 C6 C7 N2 180.0(3) . . . . ?
C5 C6 C7 C8 179.1(4) . . . . ?
C49 C6 C7 C8 -1.0(6) . . . . ?
N2 C7 C8 C9 -0.2(4) . . . . ?
C6 C7 C8 C9 -179.4(4) . . . . ?
N2 C7 C8 C22 179.3(4) . . . . ?
C6 C7 C8 C22 0.1(7) . . . . ?
C7 C8 C9 C10 0.9(4) . . . . ?
C22 C8 C9 C10 -178.6(4) . . . . ?
C7 C8 C9 C31 -177.8(4) . . . . ?
C22 C8 C9 C31 2.7(7) . . . . ?
C7 N2 C10 C11 178.3(4) . . . . ?
Rh1 N2 C10 C11 -0.1(5) . . . . ?
C7 N2 C10 C9 1.2(4) . . . . ?
Rh1 N2 C10 C9 -177.2(2) . . . . ?
C8 C9 C10 N2 -1.3(4) . . . . ?
C31 C9 C10 N2 177.4(3) . . . . ?
C8 C9 C10 C11 -178.4(4) . . . . ?
C31 C9 C10 C11 0.3(6) . . . . ?
N2 C10 C11 C12 -2.8(6) . . . . ?
C9 C10 C11 C12 173.9(4) . . . . ?
C10 C11 C12 N3 2.4(6) . . . . ?
C10 C11 C12 C13 -174.6(4) . . . . ?
C15 N3 C12 C11 -177.8(3) . . . . ?
Rh1 N3 C12 C11 0.8(5) . . . . ?
C15 N3 C12 C13 -0.4(4) . . . . ?
Rh1 N3 C12 C13 178.2(2) . . . . ?
C11 C12 C13 C14 177.2(4) . . . . ?
N3 C12 C13 C14 -0.2(4) . . . . ?
C11 C12 C13 C37 1.3(6) . . . . ?
N3 C12 C13 C37 -176.2(3) . . . . ?
C12 C13 C14 C15 0.7(4) . . . . ?
C37 C13 C14 C15 176.5(4) . . . . ?
C12 C13 C14 C23 -179.0(4) . . . . ?
C37 C13 C14 C23 -3.1(6) . . . . ?
C12 N3 C15 C16 -179.4(3) . . . . ?
Rh1 N3 C15 C16 2.1(5) . . . . ?
C12 N3 C15 C14 0.8(4) . . . . ?
Rh1 N3 C15 C14 -177.7(2) . . . . ?
C13 C14 C15 N3 -0.9(4) . . . . ?
C23 C14 C15 N3 178.7(4) . . . . ?
C13 C14 C15 C16 179.3(4) . . . . ?
C23 C14 C15 C16 -1.1(7) . . . . ?
N3 C15 C16 C17 2.5(6) . . . . ?
C14 C15 C16 C17 -177.8(4) . . . . ?
N3 C15 C16 C55 -179.2(3) . . . . ?
C14 C15 C16 C55 0.6(5) . . . . ?
C20 N4 C17 C16 176.5(3) . . . . ?
Rh1 N4 C17 C16 -0.3(5) . . . . ?
C20 N4 C17 C18 -1.2(4) . . . . ?
Rh1 N4 C17 C18 -178.0(2) . . . . ?
C15 C16 C17 N4 -3.4(6) . . . . ?
C55 C16 C17 N4 178.3(3) . . . . ?
C15 C16 C17 C18 173.9(3) . . . . ?
C55 C16 C17 C18 -4.5(5) . . . . ?
N4 C17 C18 C19 2.0(4) . . . . ?
C16 C17 C18 C19 -175.6(4) . . . . ?
N4 C17 C18 C24 -178.2(4) . . . . ?
C16 C17 C18 C24 4.3(6) . . . . ?
C17 C18 C19 C20 -1.9(4) . . . . ?
C24 C18 C19 C20 178.2(4) . . . . ?
C17 C18 C19 C43 175.8(4) . . . . ?
C24 C18 C19 C43 -4.1(6) . . . . ?
C17 N4 C20 C1 177.0(3) . . . . ?
Rh1 N4 C20 C1 -5.9(5) . . . . ?
C17 N4 C20 C19 0.0(4) . . . . ?
Rh1 N4 C20 C19 177.0(2) . . . . ?
C2 C1 C20 N4 -0.4(6) . . . . ?
C2 C1 C20 C19 176.3(4) . . . . ?
C18 C19 C20 N4 1.3(4) . . . . ?
C43 C19 C20 N4 -176.5(3) . . . . ?
C18 C19 C20 C1 -175.8(4) . . . . ?
C43 C19 C20 C1 6.4(6) . . . . ?
C4 C3 C25 C26 98.6(5) . . . . ?
C2 C3 C25 C26 -78.6(5) . . . . ?
C3 C25 C26 C27 -59.6(6) . . . . ?
C25 C26 C27 C28 171.0(4) . . . . ?
C26 C27 C28 C29 71.2(7) . . . . ?
C27 C28 C29 C30 174.5(5) . . . . ?
C8 C9 C31 C32 81.4(5) . . . . ?
C10 C9 C31 C32 -97.1(5) . . . . ?
C9 C31 C32 C33 64.9(5) . . . . ?
C31 C32 C33 C34 -177.6(5) . . . . ?
C32 C33 C34 C35 -176.4(6) . . . . ?
C33 C34 C35 C36 179.0(9) . . . . ?
C14 C13 C37 C38 -86.2(5) . . . . ?
C12 C13 C37 C38 88.9(5) . . . . ?
C13 C37 C38 C39 171.4(4) . . . . ?
C37 C38 C39 C40 -68.2(7) . . . . ?
C38 C39 C40 C41 -77.9(10) . . . . ?
C39 C40 C41 C42 178.8(11) . . . . ?
C39' C40' C41' C42' 56(5) . . . . ?
C18 C19 C43 C44 -81.4(5) . . . . ?
C20 C19 C43 C44 95.9(5) . . . . ?
C19 C43 C44 C45 -66.0(5) . . . . ?
C43 C44 C45 C46 -178.5(4) . . . . ?
C44 C45 C46 C47 176.4(4) . . . . ?
C45 C46 C47 C48 177.8(5) . . . . ?
C7 C6 C49 C54 -89.5(5) . . . . ?
C5 C6 C49 C54 90.5(4) . . . . ?
C7 C6 C49 C50 89.3(4) . . . . ?
C5 C6 C49 C50 -90.7(5) . . . . ?
C54 C49 C50 C51 1.1(7) . . . . ?
C6 C49 C50 C51 -177.7(4) . . . . ?
C49 C50 C51 C52 0.3(8) . . . . ?
C50 C51 C52 C53 -1.1(8) . . . . ?
C51 C52 C53 C54 0.5(8) . . . . ?
C50 C49 C54 C53 -1.8(6) . . . . ?
C6 C49 C54 C53 177.0(4) . . . . ?
C52 C53 C54 C49 1.0(7) . . . . ?
C17 C16 C55 C60 95.7(4) . . . . ?
C15 C16 C55 C60 -82.8(4) . . . . ?
C17 C16 C55 C56 -84.7(4) . . . . ?
C15 C16 C55 C56 96.8(4) . . . . ?
C60 C55 C56 C57 0.6(6) . . . . ?
C16 C55 C56 C57 -179.0(4) . . . . ?
C55 C56 C57 C58 -0.3(7) . . . . ?
C56 C57 C58 C59 -0.4(7) . . . . ?
C57 C58 C59 C60 0.8(7) . . . . ?
C56 C55 C60 C59 -0.2(6) . . . . ?
C16 C55 C60 C59 179.4(4) . . . . ?
C58 C59 C60 C55 -0.5(7) . . . . ?
C65 N5 C61 C62 -0.7(6) . . . . ?
Rh1 N5 C61 C62 176.8(3) . . . . ?
N5 C61 C62 C63 0.9(6) . . . . ?
C61 C62 C63 C64 -0.2(6) . . . . ?
C61 C62 C63 C66 178.1(4) . . . . ?
C62 C63 C64 C65 -0.6(6) . . . . ?
C66 C63 C64 C65 -179.1(4) . . . . ?
C61 N5 C65 C64 -0.2(6) . . . . ?
Rh1 N5 C65 C64 -177.8(3) . . . . ?
C63 C64 C65 N5 0.9(6) . . . . ?
C62 C63 C66 O2 -169.6(5) . . . . ?
C64 C63 C66 O2 8.7(7) . . . . ?
C62 C63 C66 O1 9.5(7) . . . . ?
C64 C63 C66 O1 -172.1(4) . . . . ?
